data_7129595
loop_
_publ_author_name
'Sindlinger, Marvin'
'Str\"obele, Markus'
'Maichle-M\"ossmer, C\"acilia'
'Bettinger, Holger F.'

_publ_section_title
;
 Kinetic stabilization allows structural analysis of a benzoborirene
;
_journal_name_full 'Chemical Communications'
_journal_paper_doi 10.1039/D1CC06588B
_journal_year 2022
_chemical_formula_moiety 'C42 H53.194 B Br0.741 Cl1.065 O0.194'
_chemical_formula_sum 'C42 H53.194 B Br0.741 Cl1.065 O0.194'
_chemical_formula_weight 669.06
_space_group_crystal_system monoclinic
_space_group_IT_number 14
_space_group_name_Hall '-P 2ybc'
_space_group_name_H-M_alt 'P 1 21/c 1'
_atom_sites_solution_hydrogens geom
_atom_sites_solution_primary dual
_audit_creation_date 2021-02-13
_audit_creation_method
;
Olex2 1.3-ac4
(compiled 2020.11.27 svn.r5f609507 for Rigaku Oxford Diffraction, GUI svn.r6214)
;
_audit_update_record
;
2021-02-13 deposited with the CCDC.	2022-01-07 downloaded from the CCDC.
;
_cell_angle_alpha 90
_cell_angle_beta 105.8600(10)
_cell_angle_gamma 90
_cell_formula_units_Z 4
_cell_length_a 12.66460(10)
_cell_length_b 18.22570(10)
_cell_length_c 16.76660(10)
_cell_measurement_reflns_used 71953
_cell_measurement_temperature 100.00(12)
_cell_measurement_theta_max 79.1710
_cell_measurement_theta_min 4.3430
_cell_volume 3722.76(5)
_computing_cell_refinement 'CrysAlisPro 1.171.41.93a (Rigaku OD, 2020)'
_computing_data_collection 'CrysAlisPro 1.171.41.93a (Rigaku OD, 2020)'
_computing_data_reduction 'CrysAlisPro 1.171.41.93a (Rigaku OD, 2020)'
_computing_molecular_graphics 'Olex2 1.3-ac4 (Dolomanov et al., 2009)'
_computing_publication_material 'Olex2 1.3-ac4 (Dolomanov et al., 2009)'
_computing_structure_refinement 'SHELXL 2018/3 (Sheldrick, 2015)'
_computing_structure_solution 'SHELXT 2018/2 (Sheldrick, 2018)'
_diffrn_ambient_environment N~2~
_diffrn_ambient_temperature 100.00(12)
_diffrn_detector 'Hybrid Pixel Array Detector'
_diffrn_detector_area_resol_mean 10.0000
_diffrn_detector_type HyPix
_diffrn_measured_fraction_theta_full 1.000
_diffrn_measured_fraction_theta_max 1.000
_diffrn_measurement_details
;
List of Runs (angles in degrees, time in seconds):

  # Type    Start    End  Width  t~exp~   \w     \q     \k     \f   Frames
#--------------------------------------------------------------------------
  1  \w    -59.00 -29.00   0.50    1.00    --  -44.13  89.00 -55.00   60
  2  \w     41.00  66.00   0.50    1.00    --   44.13 -89.00-171.00   50
  3  \w    -72.00 -47.00   0.50    4.00    --  -96.00  89.00 -55.00   50
  4  \w   -153.00-101.00   0.50    4.00    --  -96.00 -89.00-171.00  104
  5  \w     62.00  92.00   0.50    4.00    --  117.50 -89.00-171.00   60
  6  \w    125.00 178.00   0.50    4.00    --  117.50  89.00 -55.00  106
  7  \w    -25.00   8.00   0.50    1.00    --  -44.13  19.00   0.00   66
  8  \w    -85.00 -27.00   0.50    1.00    --  -44.13 140.00 -30.00  116
  9  \w    -25.00  33.00   0.50    1.00    --  -44.13  19.00  60.00  116
 10  \w    -37.00  18.00   0.50    1.00    --  -44.13  37.00-150.00  110
 11  \w     20.00  75.00   0.50    1.00    --   44.13 -99.00-120.00  110
 12  \w    -31.00  42.00   0.50    1.00    --   44.13 -37.00-180.00  146
 13  \w   -161.00-133.00   0.50    4.00    --  -96.00 -15.00  30.00   56
 14  \w   -116.00 -88.00   0.50    4.00    --  -96.00 -15.00  30.00   56
 15  \w    -51.00 -26.00   0.50    4.00    --  -96.00  45.00  90.00   50
 16  \w    112.00 146.00   0.50    4.00    --  117.50 125.00   0.00   68
 17  \w     46.00  93.00   0.50    4.00    --  117.50 -77.00  90.00   94
 18  \w     45.00  99.00   0.50    4.00    --  117.50 -94.00 -90.00  108
 19  \w    125.00 177.00   0.50    4.00    --  117.50  77.00  60.00  104
 20  \w     45.00  71.00   0.50    4.00    --  117.50 -61.00-180.00   52
 21  \w    127.00 173.00   0.50    4.00    --  117.50  77.00 -90.00   92
 22  \w    121.00 150.00   0.50    4.00    --  117.50 125.00  30.00   58
 23  \w     45.00  71.00   0.50    4.00    --  117.50 -61.00 -60.00   52
 24  \w     63.00  99.00   0.50    4.00    --  117.50 -94.00 -30.00   72
 25  \w    113.00 175.00   0.50    4.00    --  117.50 125.00 150.00  124
 26  \w    140.00 178.00   0.50    4.00    --  117.50  77.00-150.00   76
 27  \w     45.00  85.00   0.50    4.00    --  117.50 -77.00-120.00   80
 28  \w     50.00  87.00   0.50    4.00    --  117.50 -94.00 150.00   74
 29  \w    112.00 163.00   0.50    4.00    --  117.50  61.00 -30.00  102
 30  \w     45.00  70.00   0.50    4.00    --  117.50 -61.00-150.00   50
 31  \w     46.00  90.00   0.50    4.00    --  117.50-125.00   0.00   88
 32  \w     69.00  98.00   0.50    4.00    --  117.50 -94.00-150.00   58
 33  \w     45.00  70.00   0.50    4.00    --  117.50 -61.00 -30.00   50
 34  \w     58.00 102.00   0.50    4.00    --  117.50-125.00 120.00   88
 35  \w   -107.00 -81.00   0.50    1.00    --  -44.13 -37.00-180.00   52
 36  \w    -76.00 -38.00   0.50    1.00    --  -44.13 -37.00  60.00   76
 37  \w    -72.00 -43.00   0.50    1.00    --  -44.13 -37.00 120.00   58
 38  \w    -99.00 -73.00   0.50    1.00    --  -44.13 -37.00 120.00   52
 39  \w    -79.00 -35.00   0.50    1.00    --  -44.13 -37.00-180.00   88
 40  \w   -115.00 -89.00   0.50    1.00    --  -44.13 -37.00  60.00   52
 41  \w   -115.00 -36.00   0.50    1.00    --  -44.13 -19.00-120.00  158
 42  \w   -119.00 -77.00   0.50    1.00    --  -44.13 -37.00 -30.00   84
 43  \w    -74.00 -36.00   0.50    1.00    --  -44.13 -37.00 -30.00   76
 44  \w      5.00  33.00   0.50    1.00    --   44.13 -77.00  30.00   56
 45  \w     31.00  56.00   0.50    1.00    --   44.13  59.00-114.11   50
 46  \w     33.00  58.00   0.50    1.00    --   44.13  53.00 -51.02   50
 47  \w     31.00  56.00   0.50    1.00    --   44.13  60.00 163.04   50
 48  \w     31.00  56.00   0.50    1.00    --   44.13  60.00  12.46   50
 49  \w     31.00  56.00   0.50    1.00    --   44.13  60.00 -61.58   50
 50  \w     31.00  57.00   0.50    1.00    --   44.13  60.00 107.74   52
 51  \w     32.00  57.00   0.50    1.00    --   44.13  58.00  76.04   50
 52  \w     39.00  65.00   0.50    1.00    --   44.13 -77.00  30.00   52
 53  \w     31.00  57.00   0.50    1.00    --   44.13  60.00 -15.93   52
 54  \w     31.00  56.00   0.50    1.00    --   44.13  60.00-131.35   50
 55  \w     32.00  57.00   0.50    1.00    --   44.13  56.00  43.15   50
 56  \w     18.00  76.00   0.50    1.00    --   44.13 -99.00-180.00  116
 57  \w     33.00  58.00   0.50    1.00    --   44.13  53.00 172.86   50
 58  \w     33.00  59.00   0.50    1.00    --   44.13  54.00-122.51   52
 59  \w     31.00  56.00   0.50    1.00    --   44.13  60.00 134.78   50
 60  \w     31.00  56.00   0.50    1.00    --   44.13  60.00  58.29   50
 61  \w     31.00  56.00   0.50    1.00    --   44.13  59.00  44.85   50
 62  \w     32.00  57.00   0.50    1.00    --   44.13  57.00 -21.61   50
 63  \w     31.00  56.00   0.50    1.00    --   44.13  59.00-156.65   50
 64  \w     32.00  57.00   0.50    1.00    --   44.13  55.00  37.55   50
 65  \w     31.00  56.00   0.50    1.00    --   44.13  60.00  98.80   50
 66  \w     32.00  57.00   0.50    1.00    --   44.13  58.00 -34.72   50
 67  \w     31.00  56.00   0.50    1.00    --   44.13  59.00-167.39   50
 68  \w     31.00  57.00   0.50    1.00    --   44.13  60.00 -90.23   52
 69  \w   -108.00 -83.00   0.50    4.00    --  -96.00 -57.00 -91.43   50
 70  \w   -108.00 -83.00   0.50    4.00    --  -96.00 -57.00  62.90   50
 71  \w   -109.00 -84.00   0.50    4.00    --  -96.00 -56.00 -61.88   50
 72  \w   -109.00 -84.00   0.50    4.00    --  -96.00 -59.00-148.15   50
 73  \w   -111.00 -85.00   0.50    4.00    --  -96.00 -53.00 100.21   52
 74  \w   -110.00 -85.00   0.50    4.00    --  -96.00 -51.00 -77.60   50
 75  \w   -108.00 -83.00   0.50    4.00    --  -96.00 -57.00  92.54   50
 76  \w   -110.00 -84.00   0.50    4.00    --  -96.00 -56.00 162.40   52
 77  \w   -109.00 -84.00   0.50    4.00    --  -96.00 -53.00  39.56   50
 78  \w   -163.00-137.00   0.50    4.00    --  -96.00 -53.00  39.56   52
 79  \w   -110.00 -84.00   0.50    4.00    --  -96.00 -53.00  93.69   52
 80  \w   -109.00 -84.00   0.50    4.00    --  -96.00 -54.00  49.06   50
 81  \w   -170.00-136.00   0.50    4.00    --  -96.00 -59.00-148.15   68
 82  \w   -109.00 -84.00   0.50    4.00    --  -96.00 -58.00  -6.75   50
 83  \w   -159.00-133.00   0.50    4.00    --  -96.00 -56.00 -61.88   52
 84  \w   -109.00 -84.00   0.50    4.00    --  -96.00 -55.00 -20.09   50
 85  \w   -109.00 -84.00   0.50    4.00    --  -96.00 -55.00-112.81   50
 86  \w   -109.00 -84.00   0.50    4.00    --  -96.00 -58.00  15.60   50
 87  \w   -119.00 -84.00   0.50    4.00    --  -96.00 -57.00  86.29   70
 88  \w   -109.00 -83.00   0.50    4.00    --  -96.00 -57.00 -45.15   52
 89  \w   -109.00 -83.00   0.50    4.00    --  -96.00 -57.00  79.65   52
 90  \w   -109.00 -84.00   0.50    4.00    --  -96.00 -58.00 158.39   50
 91  \w   -110.00 -84.00   0.50    4.00    --  -96.00 -58.00 125.16   52
 92  \w   -163.00-137.00   0.50    4.00    --  -96.00 -58.00 158.39   52
 93  \w   -114.00 -84.00   0.50    4.00    --  -96.00 -58.00  22.64   60
 94  \w   -109.00 -83.00   0.50    4.00    --  -96.00 -57.00  -1.23   52
 95  \w   -108.00 -83.00   0.50    4.00    --  -96.00 -57.00  38.14   50
 96  \w   -155.00-121.00   0.50    4.00    --  -96.00 -57.00 -35.89   68
 97  \w   -154.00-129.00   0.50    4.00    --  -96.00 -58.00  -6.75   50
 98  \w   -120.00 -84.00   0.50    4.00    --  -96.00 -56.00  28.72   72
 99  \w   -108.00 -83.00   0.50    4.00    --  -96.00 -57.00 129.07   50
100  \w   -109.00 -84.00   0.50    4.00    --  -96.00 -59.00 176.02   50
101  \w   -109.00 -84.00   0.50    4.00    --  -96.00 -59.00-156.81   50
102  \w   -154.00-128.00   0.50    4.00    --  -96.00 -59.00 176.02   52
103  \w   -151.00-125.00   0.50    4.00    --  -96.00 -59.00-156.81   52
104  \w   -109.00 -83.00   0.50    4.00    --  -96.00 -57.00 -25.20   52
105  \w   -132.00 -84.00   0.50    4.00    --  -96.00 -56.00-131.54   96
106  \w   -109.00 -84.00   0.50    4.00    --  -96.00 -59.00 -74.40   50
107  \w   -110.00 -84.00   0.50    4.00    --  -96.00 -55.00-171.82   52
108  \w   -109.00 -84.00   0.50    4.00    --  -96.00 -58.00  75.06   50
109  \w   -108.00 -83.00   0.50    4.00    --  -96.00 -57.00-120.66   50
110  \w   -169.00-143.00   0.50    4.00    --  -96.00 -58.00  75.06   52
111  \w   -109.00 -83.00   0.50    4.00    --  -96.00 -57.00 115.92   52
112  \w   -109.00 -84.00   0.50    4.00    --  -96.00 -59.00-141.96   50
113  \w   -109.00 -84.00   0.50    4.00    --  -96.00 -56.00   5.96   50
114  \w   -109.00 -83.00   0.50    4.00    --  -96.00 -57.00 -35.89   52
115  \w   -109.00 -84.00   0.50    4.00    --  -96.00 -58.00 153.96   50
116  \w   -109.00 -84.00   0.50    4.00    --  -96.00 -54.00 138.08   50
117  \w   -109.00 -84.00   0.50    4.00    --  -96.00 -56.00 -52.97   50
118  \w   -109.00 -84.00   0.50    4.00    --  -96.00 -56.00-102.94   50
119  \w   -110.00 -84.00   0.50    4.00    --  -96.00 -53.00 177.21   52
120  \w    110.00 145.00   0.50    4.00    --  117.50  61.00 150.00   70
121  \w    110.00 136.00   0.50    4.00    --  117.50  61.00 -90.00   52
122  \w    110.00 153.00   0.50    4.00    --  117.50  45.00-150.00   86
123  \w    145.00 178.00   0.50    4.00    --  117.50  45.00 120.00   66
124  \w    108.00 134.00   0.50    4.00    --  117.50  45.00 120.00   52
125  \w    115.00 165.00   0.50    4.00    --  117.50  45.00  30.00  100
126  \w    150.00 178.00   0.50    4.00    --  117.50 125.00 -90.00   56
127  \w    112.00 145.00   0.50    4.00    --  117.50 125.00 -90.00   66
128  \w    153.00 178.00   0.50    4.00    --  117.50 125.00-180.00   50
129  \w    112.00 141.00   0.50    4.00    --  117.50 125.00-180.00   58
130  \w     46.00  99.00   0.50    4.00    --  117.50 -94.00  30.00  106
131  \w     48.00  99.00   0.50    4.00    --  117.50 -94.00-180.00  102
132  \w    109.00 135.00   0.50    4.00    --  117.50  45.00 150.00   52
133  \w    145.00 175.00   0.50    4.00    --  117.50  61.00-120.00   60
134  \w    114.00 139.00   0.50    4.00    --  117.50 125.00 -30.00   50
135  \w    111.00 137.00   0.50    4.00    --  117.50  61.00-120.00   52
136  \w     48.00  99.00   0.50    4.00    --  117.50 -94.00 -60.00  102
137  \w    109.00 158.00   0.50    4.00    --  117.50  45.00-120.00   98
138  \w    140.00 173.00   0.50    4.00    --  117.50  45.00-180.00   66
139  \w    109.00 152.00   0.50    4.00    --  117.50  45.00   0.00   86
140  \w    110.00 156.00   0.50    4.00    --  117.50  61.00-150.00   92
141  \w    108.00 134.00   0.50    4.00    --  117.50  45.00-180.00   52
142  \w    140.00 175.00   0.50    4.00    --  117.50  45.00 150.00   70
143  \w    108.00 134.00   0.50    4.00    --  117.50  45.00 -30.00   52
144  \w    109.00 135.00   0.50    4.00    --  117.50  45.00 -60.00   52
145  \w    108.00 155.00   0.50    4.00    --  117.50  45.00  90.00   94
146  \w    109.00 148.00   0.50    4.00    --  117.50  61.00-180.00   78
147  \w     45.00  99.00   0.50    4.00    --  117.50 -94.00   0.00  108
148  \w    143.00 174.00   0.50    4.00    --  117.50  61.00 120.00   62
149  \w    110.00 139.00   0.50    4.00    --  117.50  61.00 120.00   58
150  \w    144.00 175.00   0.50    4.00    --  117.50  61.00  90.00   62
151  \w    109.00 135.00   0.50    4.00    --  117.50  61.00  90.00   52
152  \w     46.00  99.00   0.50    4.00    --  117.50 -94.00  60.00  106
153  \w     45.00  99.00   0.50    4.00    --  117.50 -97.00 127.86  108
154  \w    111.00 163.00   0.50    4.00    --  117.50  61.00   0.00  104
155  \w    108.00 164.00   0.50    4.00    --  117.50  45.00  60.00  112
156  \w    141.00 172.00   0.50    4.00    --  117.50  45.00 -90.00   62
157  \w    108.00 134.00   0.50    4.00    --  117.50  45.00 -90.00   52
158  \w     74.00  99.00   0.50    4.00    --  117.50 -94.00  90.00   50
159  \w     73.00  99.00   0.50    4.00    --  117.50 -94.00-120.00   52
160  \w    144.00 174.00   0.50    4.00    --  117.50  61.00 -60.00   60
161  \w    112.00 137.00   0.50    4.00    --  117.50  61.00 -60.00   50
162  \w    112.00 168.00   0.50    4.00    --  117.50  61.00  30.00  112
163  \w    150.00 178.00   0.50    4.00    --  117.50  61.00 150.00   56
;
_diffrn_measurement_device 'four-circle diffractometer'
_diffrn_measurement_device_type 'XtaLAB Synergy, Dualflex, HyPix'
_diffrn_measurement_method '\w scans'
_diffrn_orient_matrix_type 'CrysAlisPro convention (1999,Acta A55,543-557)'
_diffrn_orient_matrix_UB_11 -0.0574121000
_diffrn_orient_matrix_UB_12 -0.0308998000
_diffrn_orient_matrix_UB_13 0.0627837000
_diffrn_orient_matrix_UB_21 -0.0286747000
_diffrn_orient_matrix_UB_22 -0.0705362000
_diffrn_orient_matrix_UB_23 -0.0520781000
_diffrn_orient_matrix_UB_31 0.1089634000
_diffrn_orient_matrix_UB_32 -0.0348776000
_diffrn_orient_matrix_UB_33 0.0496830000
_diffrn_radiation_monochromator mirror
_diffrn_radiation_probe x-ray
_diffrn_radiation_type 'Cu K\a'
_diffrn_radiation_wavelength 1.54184
_diffrn_reflns_av_R_equivalents 0.0630
_diffrn_reflns_av_unetI/netI 0.0183
_diffrn_reflns_Laue_measured_fraction_full 1.000
_diffrn_reflns_Laue_measured_fraction_max 1.000
_diffrn_reflns_limit_h_max 14
_diffrn_reflns_limit_h_min -14
_diffrn_reflns_limit_k_max 20
_diffrn_reflns_limit_k_min -20
_diffrn_reflns_limit_l_max 18
_diffrn_reflns_limit_l_min -18
_diffrn_reflns_number 91312
_diffrn_reflns_point_group_measured_fraction_full 1.000
_diffrn_reflns_point_group_measured_fraction_max 1.000
_diffrn_reflns_theta_full 58.932
_diffrn_reflns_theta_max 58.932
_diffrn_reflns_theta_min 3.660
_diffrn_source 'micro-focus sealed X-ray tube'
_diffrn_source_type 'PhotonJet (Cu) X-ray Source'
_exptl_absorpt_coefficient_mu 2.077
_exptl_absorpt_correction_T_max 0.827
_exptl_absorpt_correction_T_min 0.723
_exptl_absorpt_correction_type analytical
_exptl_absorpt_process_details
;
CrysAlisPro 1.171.41.93a (Rigaku Oxford Diffraction, 2020)
Analytical numeric absorption correction using a multifaceted crystal
model based on expressions derived by R.C. Clark & J.S. Reid.
(Clark, R. C. & Reid, J. S. (1995). Acta Cryst. A51, 887-897)
Empirical absorption correction using spherical harmonics,
implemented in SCALE3 ABSPACK scaling algorithm.
;
_exptl_crystal_colour 'clear colourless'
_exptl_crystal_colour_lustre clear
_exptl_crystal_colour_primary colourless
_exptl_crystal_density_diffrn 1.194
_exptl_crystal_description block
_exptl_crystal_F_000 1423
_exptl_crystal_size_max 0.201
_exptl_crystal_size_mid 0.18
_exptl_crystal_size_min 0.11
_refine_diff_density_max 1.482
_refine_diff_density_min -0.371
_refine_diff_density_rms 0.058
_refine_ls_extinction_method none
_refine_ls_goodness_of_fit_ref 1.093
_refine_ls_hydrogen_treatment constr
_refine_ls_matrix_type full
_refine_ls_number_parameters 483
_refine_ls_number_reflns 5346
_refine_ls_number_restraints 30
_refine_ls_restrained_S_all 1.091
_refine_ls_R_factor_all 0.0629
_refine_ls_R_factor_gt 0.0622
_refine_ls_shift/su_max 0.000
_refine_ls_shift/su_mean 0.000
_refine_ls_structure_factor_coef Fsqd
_refine_ls_weighting_details 'w=1/[\s^2^(Fo^2^)+(0.0345P)^2^+8.7063P] where P=(Fo^2^+2Fc^2^)/3'
_refine_ls_weighting_scheme calc
_refine_ls_wR_factor_gt 0.1350
_refine_ls_wR_factor_ref 0.1353
_reflns_Friedel_coverage 0.000
_reflns_number_gt 5223
_reflns_number_total 5346
_reflns_threshold_expression 'I > 2\s(I)'
_cod_data_source_file d1cc06588b2.cif
_cod_data_source_block ms038_2
_cod_database_code 7129595
_shelx_shelxl_version_number 2018/3
_chemical_oxdiff_formula 'C172  H196  B4  Br4  Cl4  '
_shelx_space_group_comment
;
The symmetry employed for this shelxl refinement is uniquely defined
by the following loop, which should always be used as a source of
symmetry information in preference to the above space-group names.
They are only intended as comments.
;
_shelx_estimated_absorpt_t_max 0.804
_shelx_estimated_absorpt_t_min 0.680
_reflns_odcompleteness_completeness 96.57
_reflns_odcompleteness_iscentric 1
_reflns_odcompleteness_theta 69.95
_olex2_refinement_description
;
1. Fixed Uiso
 At 1.2 times of:
  All C(H) groups, All O(H) groups
 At 1.5 times of:
  All C(H,H,H) groups
2. Shared sites
{Cl2, O1}
3. Uiso/Uaniso restraints and constraints
Uanis(C18B) \\sim Ueq, Uanis(C16A) \\sim Ueq, Uanis(C16B) \\sim Ueq,
Uanis(C17A) \\sim Ueq, Uanis(C33B) \\sim Ueq: with sigma of 0.02 and sigma for
terminal atoms of 0.04
Uanis(C18B) = Uanis(C18A)
Uanis(Cl2) = Uanis(O1)
4. Others
 Sof(O1)=Sof(H2)=1-FVAR(1)
 Sof(Cl2)=FVAR(1)
 Sof(Cl1)=1-FVAR(2)
 Sof(Br1)=FVAR(2)
 Sof(C16A)=Sof(H16A)=Sof(C17A)=Sof(H17A)=Sof(H17B)=Sof(H17C)=Sof(C18B)=
 Sof(H18D)=Sof(H18E)=Sof(H18F)=1-FVAR(3)
 Sof(C18A)=Sof(H18A)=Sof(H18B)=Sof(H18C)=Sof(C16B)=Sof(H16B)=Sof(C17B)=
 Sof(H17D)=Sof(H17E)=Sof(H17F)=FVAR(3)
 Sof(C31B)=Sof(H31B)=Sof(C32B)=Sof(H32D)=Sof(H32E)=Sof(H32F)=Sof(C33B)=
 Sof(H33D)=Sof(H33E)=Sof(H33F)=1-FVAR(4)
 Sof(C31A)=Sof(H31A)=Sof(C32A)=Sof(H32A)=Sof(H32B)=Sof(H32C)=Sof(C33A)=
 Sof(H33A)=Sof(H33B)=Sof(H33C)=FVAR(4)
5.a Ternary CH refined with riding coordinates:
 C13(H13), C16A(H16A), C16B(H16B), C19(H19), C28(H28), C31A(H31A), C31B(H31B),
 C34(H34)
5.b Aromatic/amide H refined with riding coordinates:
 C3(H3), C4(H4), C5(H5), C9(H9), C11(H11), C24(H24), C26(H26), C38(H38),
 C39(H39), C40(H40), C41(H41)
5.c Tetrahedral OH refined with riding coordinates:
 O1(H2)
5.d Idealised Me refined as rotating group:
 C14(H14A,H14B,H14C), C15(H15A,H15B,H15C), C17A(H17A,H17B,H17C), C18A(H18A,
 H18B,H18C), C17B(H17D,H17E,H17F), C18B(H18D,H18E,H18F), C20(H20A,H20B,H20C),
 C21(H21A,H21B,H21C), C29(H29A,H29B,H29C), C30(H30A,H30B,H30C), C32A(H32A,H32B,
 H32C), C33A(H33A,H33B,H33C), C32B(H32D,H32E,H32F), C33B(H33D,H33E,H33F),
 C35(H35A,H35B,H35C), C36(H36A,H36B,H36C)
;
_olex2_submission_special_instructions 'No special instructions were received'
_oxdiff_exptl_absorpt_empirical_details
;
Empirical correction (ABSPACK) includes:
- Absorption correction using spherical harmonics
- Frame scaling
;
_oxdiff_exptl_absorpt_empirical_full_max 2.674
_oxdiff_exptl_absorpt_empirical_full_min 0.635

loop_
_space_group_symop_operation_xyz
'x, y, z'
'-x, y+1/2, -z+1/2'
'-x, -y, -z'
'x, -y-1/2, z-1/2'

loop_
_atom_site_label
_atom_site_type_symbol
_atom_site_fract_x
_atom_site_fract_y
_atom_site_fract_z
_atom_site_U_iso_or_equiv
_atom_site_adp_type
_atom_site_occupancy
_atom_site_site_symmetry_order
_atom_site_calc_flag
_atom_site_refinement_flags_posn
_atom_site_refinement_flags_adp
_atom_site_refinement_flags_occupancy
_atom_site_disorder_assembly
_atom_site_disorder_group
Br1 Br 0.33052(10) 0.60934(10) 0.42377(6) 0.0596(5) Uani 0.741(5) 1 d . . P A 1
Cl1 Cl 0.3567(6) 0.5785(4) 0.4223(4) 0.0454(15) Uani 0.259(5) 1 d . . P A 2
Cl2 Cl 0.59572(8) 0.64814(7) 0.50378(6) 0.0434(5) Uani 0.806(9) 1 d . . P B .
O1 O 0.59572(8) 0.64814(7) 0.50378(6) 0.0434(5) Uani 0.194(9) 1 d . . P B 2
H2 H 0.586008 0.690380 0.483009 0.052 Uiso 0.194(9) 1 calc R U P B 2
B1 B 0.5483(3) 0.6452(2) 0.5892(2) 0.0313(9) Uani 1 1 d . . . . .
C1 C 0.6008(2) 0.69640(17) 0.66753(18) 0.0260(7) Uani 1 1 d . . . . .
C2 C 0.7043(2) 0.68421(17) 0.72427(19) 0.0266(7) Uani 1 1 d . . . . .
C3 C 0.7374(3) 0.72915(18) 0.79380(19) 0.0294(7) Uani 1 1 d . . . . .
H3 H 0.806029 0.720234 0.833125 0.035 Uiso 1 1 calc R U . . .
C4 C 0.6727(3) 0.78639(18) 0.80676(19) 0.0300(7) Uani 1 1 d . . . . .
H4 H 0.696062 0.815643 0.855298 0.036 Uiso 1 1 calc R U . . .
C5 C 0.5743(3) 0.80114(17) 0.74940(19) 0.0281(7) Uani 1 1 d . . . . .
H5 H 0.531258 0.841724 0.757472 0.034 Uiso 1 1 calc R U . . .
C6 C 0.5374(2) 0.75687(17) 0.67963(19) 0.0254(7) Uani 1 1 d . . . . .
C7 C 0.7815(3) 0.62473(19) 0.71244(19) 0.0315(8) Uani 1 1 d . . . . .
C8 C 0.7922(3) 0.55913(19) 0.7583(2) 0.0350(8) Uani 1 1 d . . . . .
C9 C 0.8660(3) 0.5060(2) 0.7471(2) 0.0467(10) Uani 1 1 d . . . . .
H9 H 0.872357 0.461645 0.777759 0.056 Uiso 1 1 calc R U . . .
C10 C 0.9296(4) 0.5151(3) 0.6939(3) 0.0573(12) Uani 1 1 d . . . . .
C11 C 0.9218(3) 0.5813(3) 0.6516(2) 0.0521(11) Uani 1 1 d . . . . .
H11 H 0.967679 0.589184 0.616058 0.062 Uiso 1 1 calc R U . . .
C12 C 0.8486(3) 0.6373(2) 0.6595(2) 0.0354(8) Uani 1 1 d . . . . .
C13 C 0.7315(3) 0.5450(2) 0.8233(2) 0.0465(10) Uani 1 1 d . . . . .
H13 H 0.671993 0.582601 0.815329 0.056 Uiso 1 1 calc R U . . .
C14 C 0.6771(4) 0.4693(2) 0.8155(4) 0.0733(15) Uani 1 1 d . . . . .
H14A H 0.733870 0.431338 0.830274 0.110 Uiso 1 1 calc R U . . .
H14B H 0.632713 0.461828 0.758308 0.110 Uiso 1 1 calc R U . . .
H14C H 0.629958 0.466431 0.853035 0.110 Uiso 1 1 calc R U . . .
C15 C 0.8085(4) 0.5555(3) 0.9110(3) 0.0728(15) Uani 1 1 d . . . . .
H15A H 0.768640 0.544552 0.952109 0.109 Uiso 1 1 calc R U . . .
H15B H 0.834614 0.606341 0.917758 0.109 Uiso 1 1 calc R U . . .
H15C H 0.871381 0.522246 0.919007 0.109 Uiso 1 1 calc R U . . .
C16A C 1.0305(17) 0.4757(14) 0.6769(10) 0.057(5) Uani 0.38(3) 1 d . U P C 3
H16A H 1.064022 0.506632 0.640902 0.068 Uiso 0.38(3) 1 calc R U P C 3
C17A C 0.9894(17) 0.4118(15) 0.637(2) 0.093(8) Uani 0.38(3) 1 d . U P C 3
H17A H 0.959409 0.381622 0.674446 0.139 Uiso 0.38(3) 1 calc R U P C 3
H17B H 1.048331 0.384820 0.622633 0.139 Uiso 0.38(3) 1 calc R U P C 3
H17C H 0.931165 0.423113 0.587038 0.139 Uiso 0.38(3) 1 calc R U P C 3
C18A C 1.114(4) 0.456(3) 0.756(3) 0.070(6) Uani 0.62(3) 1 d . . P C 3
H18A H 1.077187 0.437544 0.796263 0.106 Uiso 0.62(3) 1 calc R U P C 3
H18B H 1.158031 0.499137 0.778644 0.106 Uiso 0.62(3) 1 calc R U P C 3
H18C H 1.162808 0.417397 0.744942 0.106 Uiso 0.62(3) 1 calc R U P C 3
C16B C 0.9991(8) 0.4446(6) 0.6878(6) 0.040(2) Uani 0.62(3) 1 d . U P C 2
H16B H 0.969026 0.399815 0.708158 0.048 Uiso 0.62(3) 1 calc R U P C 2
C17B C 1.0031(9) 0.4358(6) 0.5956(8) 0.060(3) Uani 0.62(3) 1 d . . P C 2
H17D H 0.928244 0.431924 0.559272 0.090 Uiso 0.62(3) 1 calc R U P C 2
H17E H 1.044334 0.391371 0.590451 0.090 Uiso 0.62(3) 1 calc R U P C 2
H17F H 1.039409 0.478643 0.579554 0.090 Uiso 0.62(3) 1 calc R U P C 2
C18B C 1.117(7) 0.463(5) 0.742(5) 0.070(6) Uani 0.38(3) 1 d . U P C 2
H18D H 1.144761 0.506241 0.719093 0.106 Uiso 0.38(3) 1 calc R U P C 2
H18E H 1.165431 0.421502 0.743355 0.106 Uiso 0.38(3) 1 calc R U P C 2
H18F H 1.114054 0.474616 0.798956 0.106 Uiso 0.38(3) 1 calc R U P C 2
C19 C 0.8467(3) 0.7102(2) 0.6149(2) 0.0394(9) Uani 1 1 d . . . . .
H19 H 0.770566 0.730240 0.603590 0.047 Uiso 1 1 calc R U . . .
C20 C 0.8734(3) 0.7037(3) 0.5318(2) 0.0558(12) Uani 1 1 d . . . . .
H20A H 0.950708 0.690203 0.541156 0.084 Uiso 1 1 calc R U . . .
H20B H 0.859695 0.750880 0.502700 0.084 Uiso 1 1 calc R U . . .
H20C H 0.826818 0.665890 0.498017 0.084 Uiso 1 1 calc R U . . .
C21 C 0.9242(3) 0.7659(2) 0.6700(2) 0.0482(10) Uani 1 1 d . . . . .
H21A H 0.901090 0.774556 0.720449 0.072 Uiso 1 1 calc R U . . .
H21B H 0.921835 0.812144 0.639798 0.072 Uiso 1 1 calc R U . . .
H21C H 0.999302 0.746563 0.685115 0.072 Uiso 1 1 calc R U . . .
C22 C 0.4328(3) 0.77724(17) 0.6155(2) 0.0290(7) Uani 1 1 d . . . . .
C23 C 0.3303(3) 0.75914(18) 0.6275(2) 0.0376(9) Uani 1 1 d . . . . .
C24 C 0.2362(3) 0.7818(2) 0.5675(3) 0.0535(11) Uani 1 1 d . . . . .
H24 H 0.166646 0.768982 0.574690 0.064 Uiso 1 1 calc R U . . .
C25 C 0.2391(4) 0.8212(2) 0.4992(3) 0.0622(13) Uani 1 1 d . . . . .
C26 C 0.3408(4) 0.8380(2) 0.4882(2) 0.0531(11) Uani 1 1 d . . . . .
H26 H 0.344165 0.864887 0.440402 0.064 Uiso 1 1 calc R U . . .
C27 C 0.4390(3) 0.81660(19) 0.5453(2) 0.0382(8) Uani 1 1 d . . . . .
C28 C 0.3201(3) 0.7185(2) 0.7036(3) 0.0463(10) Uani 1 1 d . . . . .
H28 H 0.391691 0.693363 0.728725 0.056 Uiso 1 1 calc R U . . .
C29 C 0.2302(4) 0.6597(2) 0.6843(4) 0.0660(14) Uani 1 1 d . . . . .
H29A H 0.158030 0.683340 0.667611 0.099 Uiso 1 1 calc R U . . .
H29B H 0.235820 0.629676 0.733796 0.099 Uiso 1 1 calc R U . . .
H29C H 0.239311 0.628355 0.639114 0.099 Uiso 1 1 calc R U . . .
C30 C 0.2996(4) 0.7717(2) 0.7680(3) 0.0611(12) Uani 1 1 d . . . . .
H30A H 0.358450 0.808396 0.781673 0.092 Uiso 1 1 calc R U . . .
H30B H 0.298314 0.744632 0.818217 0.092 Uiso 1 1 calc R U . . .
H30C H 0.228968 0.796383 0.745533 0.092 Uiso 1 1 calc R U . . .
C31A C 0.1232(8) 0.8431(7) 0.4492(8) 0.051(3) Uani 0.556(19) 1 d . . P D 1
H31A H 0.078019 0.855815 0.487723 0.062 Uiso 0.556(19) 1 calc R U P D 1
C32A C 0.0710(18) 0.7730(19) 0.3936(16) 0.052(4) Uani 0.556(19) 1 d . . P D 1
H32A H 0.001874 0.787272 0.353694 0.078 Uiso 0.556(19) 1 calc R U P D 1
H32B H 0.056855 0.734003 0.429552 0.078 Uiso 0.556(19) 1 calc R U P D 1
H32C H 0.122420 0.755195 0.363650 0.078 Uiso 0.556(19) 1 calc R U P D 1
C33A C 0.1284(8) 0.9077(7) 0.3947(8) 0.081(5) Uani 0.556(19) 1 d . . P D 1
H33A H 0.165338 0.893155 0.352803 0.121 Uiso 0.556(19) 1 calc R U P D 1
H33B H 0.169520 0.947589 0.428498 0.121 Uiso 0.556(19) 1 calc R U P D 1
H33C H 0.053823 0.924382 0.367104 0.121 Uiso 0.556(19) 1 calc R U P D 1
C31B C 0.1500(11) 0.8430(8) 0.4169(9) 0.044(4) Uani 0.444(19) 1 d . . P D 4
H31B H 0.184450 0.858346 0.372502 0.052 Uiso 0.444(19) 1 calc R U P D 4
C32B C 0.0916(11) 0.9073(9) 0.4460(9) 0.085(6) Uani 0.444(19) 1 d . . P D 4
H32D H 0.055357 0.889817 0.487096 0.127 Uiso 0.444(19) 1 calc R U P D 4
H32E H 0.036639 0.928121 0.398429 0.127 Uiso 0.444(19) 1 calc R U P D 4
H32F H 0.145487 0.945159 0.471021 0.127 Uiso 0.444(19) 1 calc R U P D 4
C33B C 0.072(3) 0.791(3) 0.390(3) 0.097(15) Uani 0.444(19) 1 d . U P D 4
H33D H 0.105446 0.748013 0.370211 0.145 Uiso 0.444(19) 1 calc R U P D 4
H33E H 0.013476 0.810342 0.343862 0.145 Uiso 0.444(19) 1 calc R U P D 4
H33F H 0.042051 0.775859 0.435049 0.145 Uiso 0.444(19) 1 calc R U P D 4
C34 C 0.5487(3) 0.8403(2) 0.5326(2) 0.0433(9) Uani 1 1 d . . . . .
H34 H 0.604783 0.803262 0.560804 0.052 Uiso 1 1 calc R U . . .
C35 C 0.5479(4) 0.8425(3) 0.4408(3) 0.0672(13) Uani 1 1 d . . . . .
H35A H 0.501283 0.883030 0.413055 0.101 Uiso 1 1 calc R U . . .
H35B H 0.519113 0.796069 0.414153 0.101 Uiso 1 1 calc R U . . .
H35C H 0.622907 0.849879 0.436684 0.101 Uiso 1 1 calc R U . . .
C36 C 0.5839(4) 0.9147(2) 0.5743(3) 0.0546(11) Uani 1 1 d . . . . .
H36A H 0.654040 0.929421 0.564963 0.082 Uiso 1 1 calc R U . . .
H36B H 0.592375 0.910522 0.633969 0.082 Uiso 1 1 calc R U . . .
H36C H 0.527941 0.951609 0.550499 0.082 Uiso 1 1 calc R U . . .
C37 C 0.4531(3) 0.58995(18) 0.5953(2) 0.0364(8) Uani 1 1 d . . . . .
C38 C 0.4608(3) 0.5590(2) 0.6722(3) 0.0452(9) Uani 1 1 d . . . . .
H38 H 0.517326 0.575639 0.718407 0.054 Uiso 1 1 calc R U . . .
C39 C 0.3891(4) 0.5041(2) 0.6851(3) 0.0639(13) Uani 1 1 d . . . . .
H39 H 0.397450 0.484155 0.738854 0.077 Uiso 1 1 calc R U . . .
C40 C 0.3078(4) 0.4802(2) 0.6195(4) 0.0674(14) Uani 1 1 d . . . . .
H40 H 0.259258 0.442904 0.627342 0.081 Uiso 1 1 calc R U . . .
C41 C 0.2949(4) 0.5092(2) 0.5422(3) 0.0607(12) Uani 1 1 d . . . . .
H41 H 0.237962 0.491952 0.496558 0.073 Uiso 1 1 calc R U . . .
C42 C 0.3664(3) 0.5646(2) 0.5307(3) 0.0506(10) Uani 1 1 d . . . . .

loop_
_atom_site_aniso_label
_atom_site_aniso_U_11
_atom_site_aniso_U_22
_atom_site_aniso_U_33
_atom_site_aniso_U_23
_atom_site_aniso_U_13
_atom_site_aniso_U_12
Br1 0.0375(6) 0.0989(11) 0.0317(4) -0.0009(5) -0.0088(3) -0.0165(6)
Cl1 0.037(3) 0.061(4) 0.030(2) -0.008(2) -0.0055(18) 0.023(2)
Cl2 0.0299(6) 0.0726(9) 0.0293(6) -0.0204(5) 0.0111(4) -0.0066(5)
O1 0.0299(6) 0.0726(9) 0.0293(6) -0.0204(5) 0.0111(4) -0.0066(5)
B1 0.0200(18) 0.0222(18) 0.041(2) -0.0072(16) -0.0101(16) 0.0089(15)
C1 0.0249(16) 0.0293(17) 0.0240(16) -0.0011(13) 0.0071(13) -0.0004(13)
C2 0.0235(16) 0.0304(17) 0.0258(16) -0.0005(13) 0.0068(13) -0.0015(13)
C3 0.0271(17) 0.0343(18) 0.0249(16) -0.0024(14) 0.0038(13) -0.0001(14)
C4 0.0362(19) 0.0296(18) 0.0250(16) -0.0061(14) 0.0096(14) -0.0048(15)
C5 0.0341(18) 0.0237(16) 0.0291(17) -0.0003(13) 0.0132(15) -0.0004(14)
C6 0.0260(16) 0.0244(16) 0.0268(16) 0.0010(13) 0.0091(13) -0.0018(13)
C7 0.0246(17) 0.0386(19) 0.0259(17) -0.0098(15) -0.0020(13) 0.0033(14)
C8 0.0321(18) 0.0332(19) 0.0340(19) -0.0081(15) -0.0007(15) 0.0022(15)
C9 0.043(2) 0.044(2) 0.043(2) -0.0123(18) -0.0042(18) 0.0161(18)
C10 0.049(2) 0.067(3) 0.045(2) -0.014(2) -0.007(2) 0.031(2)
C11 0.0271(19) 0.088(3) 0.038(2) -0.015(2) 0.0045(16) 0.016(2)
C12 0.0225(17) 0.054(2) 0.0267(17) -0.0092(16) 0.0013(14) 0.0036(16)
C13 0.049(2) 0.037(2) 0.053(2) 0.0093(18) 0.0123(19) 0.0084(18)
C14 0.062(3) 0.042(3) 0.118(4) 0.030(3) 0.029(3) 0.010(2)
C15 0.078(3) 0.098(4) 0.043(2) 0.014(3) 0.017(2) 0.024(3)
C16A 0.047(8) 0.049(10) 0.087(9) 0.016(7) 0.040(7) 0.020(7)
C17A 0.087(12) 0.079(14) 0.12(2) -0.035(14) 0.036(12) 0.030(10)
C18A 0.044(3) 0.053(11) 0.117(16) 0.034(8) 0.025(7) 0.014(6)
C16B 0.035(4) 0.029(5) 0.062(5) 0.003(4) 0.022(3) -0.003(4)
C17B 0.062(5) 0.056(6) 0.069(7) -0.014(5) 0.031(5) 0.017(4)
C18B 0.044(3) 0.053(11) 0.117(16) 0.034(8) 0.025(7) 0.014(6)
C19 0.0238(17) 0.066(3) 0.0290(18) -0.0027(17) 0.0080(14) 0.0027(17)
C20 0.035(2) 0.097(4) 0.037(2) -0.004(2) 0.0138(17) -0.005(2)
C21 0.038(2) 0.065(3) 0.041(2) -0.0023(19) 0.0107(17) -0.0085(19)
C22 0.0282(17) 0.0230(16) 0.0343(18) -0.0060(14) 0.0059(14) 0.0016(13)
C23 0.0297(19) 0.0242(17) 0.057(2) -0.0116(16) 0.0092(17) 0.0018(14)
C24 0.026(2) 0.032(2) 0.092(3) -0.007(2) 0.000(2) 0.0002(16)
C25 0.042(3) 0.038(2) 0.082(3) -0.003(2) -0.024(2) 0.0023(19)
C26 0.060(3) 0.046(2) 0.038(2) 0.0011(18) -0.0120(19) 0.005(2)
C27 0.039(2) 0.0348(19) 0.0339(19) -0.0035(16) -0.0013(16) 0.0037(16)
C28 0.036(2) 0.033(2) 0.078(3) 0.0006(19) 0.028(2) -0.0004(16)
C29 0.046(2) 0.041(2) 0.121(4) -0.005(3) 0.041(3) -0.005(2)
C30 0.060(3) 0.053(3) 0.084(3) -0.003(2) 0.043(3) -0.002(2)
C31A 0.029(5) 0.088(8) 0.034(6) -0.008(5) 0.003(4) 0.019(5)
C32A 0.018(7) 0.088(10) 0.042(8) -0.015(6) -0.006(5) -0.013(6)
C33A 0.062(6) 0.120(10) 0.049(7) 0.012(6) -0.005(5) 0.047(6)
C31B 0.030(6) 0.073(9) 0.026(6) -0.006(6) 0.004(5) 0.002(6)
C32B 0.070(8) 0.128(13) 0.042(8) -0.001(7) -0.008(7) 0.058(8)
C33B 0.059(16) 0.14(3) 0.088(19) -0.040(17) 0.013(14) 0.005(15)
C34 0.052(2) 0.047(2) 0.0299(19) 0.0056(16) 0.0104(17) 0.0011(18)
C35 0.089(4) 0.079(3) 0.037(2) 0.005(2) 0.023(2) 0.004(3)
C36 0.059(3) 0.057(3) 0.049(2) 0.009(2) 0.017(2) -0.010(2)
C37 0.0328(19) 0.0249(18) 0.048(2) -0.0091(16) 0.0051(16) 0.0039(14)
C38 0.044(2) 0.031(2) 0.061(3) 0.0048(18) 0.0163(19) 0.0037(17)
C39 0.061(3) 0.042(2) 0.092(4) 0.017(2) 0.026(3) 0.009(2)
C40 0.065(3) 0.028(2) 0.116(4) 0.004(3) 0.035(3) -0.003(2)
C41 0.048(3) 0.042(2) 0.089(4) -0.021(2) 0.012(2) -0.015(2)
C42 0.050(2) 0.044(2) 0.053(2) -0.0111(19) 0.0055(19) -0.0049(19)

loop_
_atom_type_symbol
_atom_type_description
_atom_type_scat_dispersion_real
_atom_type_scat_dispersion_imag
_atom_type_scat_source
C C 0.0181 0.0091 'International Tables Vol C Tables 4.2.6.8 and 6.1.1.4'
H H 0.0000 0.0000 'International Tables Vol C Tables 4.2.6.8 and 6.1.1.4'
B B 0.0090 0.0039 'International Tables Vol C Tables 4.2.6.8 and 6.1.1.4'
Br Br -0.6763 1.2805 'International Tables Vol C Tables 4.2.6.8 and 6.1.1.4'
Cl Cl 0.3639 0.7018 'International Tables Vol C Tables 4.2.6.8 and 6.1.1.4'
O O 0.0492 0.0322 'International Tables Vol C Tables 4.2.6.8 and 6.1.1.4'

loop_
_exptl_crystal_face_index_h
_exptl_crystal_face_index_k
_exptl_crystal_face_index_l
_exptl_crystal_face_perp_dist
7 -2 4 0.0700
-3 -11 -2 0.0502
2 -11 1 0.0670
-4 9 -2 0.0879
-7 3 -3 0.1174
-1 9 -7 0.0742
-6 4 8 0.0810
3 -3 8 0.0755
7 -4 -7 0.0761
-6 7 1 0.0948
-4 8 7 0.0745
1 4 10 0.0895
5 -3 5 0.0689
-2 11 5 0.0606
1 9 7 0.0764
1 -10 -6 0.0435
0 -9 -6 0.0575
0 11 3 0.0520
6 6 1 0.0800
-1 11 -2 0.0652
8 0 0 0.0655
0 8 -8 0.0730
5 6 -8 0.0968
-4 -2 10 0.0956
0 4 -10 0.0855
5 1 -10 0.0860
8 -2 -7 0.0780

loop_
_geom_angle_atom_site_label_1
_geom_angle_atom_site_label_2
_geom_angle_atom_site_label_3
_geom_angle
_geom_angle_site_symmetry_1
_geom_angle_site_symmetry_3
_geom_angle_publ_flag
C1 B1 Cl2 120.7(3) . . ?
C37 B1 Cl2 121.4(3) . . ?
C37 B1 C1 117.9(3) . . ?
C2 C1 B1 124.2(3) . . ?
C6 C1 B1 116.7(3) . . ?
C6 C1 C2 119.1(3) . . ?
C1 C2 C7 122.7(3) . . ?
C3 C2 C1 118.9(3) . . ?
C3 C2 C7 118.3(3) . . ?
C4 C3 C2 121.3(3) . . ?
C5 C4 C3 120.1(3) . . ?
C4 C5 C6 120.4(3) . . ?
C1 C6 C22 120.9(3) . . ?
C5 C6 C1 120.0(3) . . ?
C5 C6 C22 119.0(3) . . ?
C8 C7 C2 120.5(3) . . ?
C12 C7 C2 119.4(3) . . ?
C12 C7 C8 119.9(3) . . ?
C7 C8 C13 122.9(3) . . ?
C9 C8 C7 119.0(4) . . ?
C9 C8 C13 118.0(3) . . ?
C10 C9 C8 122.8(4) . . ?
C9 C10 C11 117.8(4) . . ?
C9 C10 C16A 136.3(10) . . ?
C9 C10 C16B 112.6(6) . . ?
C11 C10 C16A 104.7(11) . . ?
C11 C10 C16B 129.6(6) . . ?
C10 C11 C12 122.5(4) . . ?
C7 C12 C11 117.9(4) . . ?
C7 C12 C19 121.5(3) . . ?
C11 C12 C19 120.5(3) . . ?
C8 C13 C14 113.4(4) . . ?
C8 C13 C15 110.6(3) . . ?
C14 C13 C15 110.2(4) . . ?
C17A C16A C10 105(2) . . ?
C17A C16A C18A 108(3) . . ?
C18A C16A C10 112(2) . . ?
C17B C16B C10 108.5(9) . . ?
C18B C16B C10 104(3) . . ?
C18B C16B C17B 109(3) . . ?
C12 C19 C20 113.8(3) . . ?
C12 C19 C21 111.1(3) . . ?
C20 C19 C21 109.7(3) . . ?
C23 C22 C6 120.4(3) . . ?
C27 C22 C6 119.1(3) . . ?
C27 C22 C23 120.4(3) . . ?
C22 C23 C28 122.0(3) . . ?
C24 C23 C22 117.9(4) . . ?
C24 C23 C28 120.0(3) . . ?
C25 C24 C23 123.3(4) . . ?
C24 C25 C26 117.9(4) . . ?
C24 C25 C31A 110.9(7) . . ?
C24 C25 C31B 133.8(7) . . ?
C26 C25 C31A 131.1(7) . . ?
C26 C25 C31B 107.3(7) . . ?
C25 C26 C27 122.1(4) . . ?
C22 C27 C26 118.4(4) . . ?
C22 C27 C34 121.7(3) . . ?
C26 C27 C34 119.9(4) . . ?
C23 C28 C29 113.2(4) . . ?
C23 C28 C30 110.9(3) . . ?
C30 C28 C29 109.5(3) . . ?
C25 C31A C32A 106.9(12) . . ?
C33A C31A C25 110.0(10) . . ?
C33A C31A C32A 110.3(14) . . ?
C32B C31B C25 101.9(11) . . ?
C33B C31B C25 113(2) . . ?
C33B C31B C32B 106(3) . . ?
C27 C34 C35 113.0(3) . . ?
C27 C34 C36 110.5(3) . . ?
C36 C34 C35 110.7(3) . . ?
C38 C37 B1 117.0(3) . . ?
C38 C37 C42 115.3(4) . . ?
C42 C37 B1 127.5(4) . . ?
C37 C38 C39 123.3(4) . . ?
C40 C39 C38 118.8(5) . . ?
C39 C40 C41 120.8(4) . . ?
C40 C41 C42 119.6(4) . . ?
C37 C42 Br1 121.5(3) . . ?
C37 C42 Cl1 123.9(4) . . ?
C37 C42 C41 122.2(4) . . ?
C41 C42 Br1 116.1(3) . . ?
C41 C42 Cl1 111.7(4) . . ?

loop_
_geom_bond_atom_site_label_1
_geom_bond_atom_site_label_2
_geom_bond_distance
_geom_bond_site_symmetry_2
_geom_bond_publ_flag
Br1 C42 1.908(4) . ?
Cl1 C42 1.805(8) . ?
Cl2 B1 1.698(4) . ?
B1 C1 1.600(5) . ?
B1 C37 1.595(5) . ?
C1 C2 1.411(4) . ?
C1 C6 1.410(4) . ?
C2 C3 1.392(4) . ?
C2 C7 1.509(5) . ?
C3 C4 1.380(5) . ?
C4 C5 1.377(5) . ?
C5 C6 1.392(4) . ?
C6 C22 1.507(4) . ?
C7 C8 1.408(5) . ?
C7 C12 1.405(5) . ?
C8 C9 1.393(5) . ?
C8 C13 1.517(5) . ?
C9 C10 1.365(6) . ?
C10 C11 1.390(7) . ?
C10 C16A 1.559(13) . ?
C10 C16B 1.576(9) . ?
C11 C12 1.409(5) . ?
C12 C19 1.521(5) . ?
C13 C14 1.532(6) . ?
C13 C15 1.539(6) . ?
C16A C17A 1.37(4) . ?
C16A C18A 1.50(5) . ?
C16B C17B 1.57(2) . ?
C16B C18B 1.56(8) . ?
C19 C20 1.526(5) . ?
C19 C21 1.534(5) . ?
C22 C23 1.407(5) . ?
C22 C27 1.398(5) . ?
C23 C24 1.395(5) . ?
C23 C28 1.512(6) . ?
C24 C25 1.362(7) . ?
C25 C26 1.384(7) . ?
C25 C31A 1.530(10) . ?
C25 C31B 1.576(12) . ?
C26 C27 1.401(5) . ?
C27 C34 1.524(5) . ?
C28 C29 1.533(5) . ?
C28 C30 1.526(6) . ?
C31A C32A 1.61(3) . ?
C31A C33A 1.50(2) . ?
C31B C32B 1.54(3) . ?
C31B C33B 1.36(4) . ?
C34 C35 1.537(5) . ?
C34 C36 1.535(6) . ?
C37 C38 1.386(5) . ?
C37 C42 1.394(5) . ?
C38 C39 1.407(6) . ?
C39 C40 1.357(7) . ?
C40 C41 1.367(7) . ?
C41 C42 1.404(6) . ?

loop_
_exptl_oxdiff_crystal_face_indexfrac_h
_exptl_oxdiff_crystal_face_indexfrac_k
_exptl_oxdiff_crystal_face_indexfrac_l
_exptl_oxdiff_crystal_face_x
_exptl_oxdiff_crystal_face_y
_exptl_oxdiff_crystal_face_z
6.6603 -1.7927 3.5173 -0.1062 -0.2477 0.9630
-2.6377 -10.8176 -1.6302 0.3833 0.9236 0.0089
1.7082 -11.4773 0.6754 0.2990 0.7254 0.6200
-4.1108 9.4541 -1.9991 -0.1816 -0.4449 -0.8770
-6.5214 3.0396 -3.4175 0.0659 0.1506 -0.9864
-0.6306 8.9598 -6.5605 -0.6525 -0.2723 -0.7072
-6.0864 3.7265 8.4191 0.7629 -0.5268 -0.3749
3.0791 -3.1175 8.1925 0.4339 -0.2950 0.8513
6.5905 -4.2033 -7.4163 -0.7141 0.4937 0.4963
-6.3898 7.2841 0.9745 0.2030 -0.3813 -0.9019
-3.8656 7.8449 7.4936 0.4500 -0.8328 -0.3225
0.8088 3.8908 9.5407 0.4323 -0.7945 0.4264
5.4595 -3.1511 5.3370 0.1190 -0.2122 0.9699
-1.6539 10.5491 4.8392 0.0728 -0.9487 -0.3077
1.1006 8.7231 6.5330 0.0774 -0.9871 0.1403
0.7336 -10.1612 -5.5427 -0.0761 0.9843 0.1590
-0.3956 -9.3793 -6.2165 -0.0778 0.9967 -0.0248
0.0332 11.3928 2.8043 -0.1779 -0.9506 -0.2544
6.3737 6.2334 1.3425 -0.4743 -0.6924 0.5438
-0.7383 11.4040 -2.3499 -0.4575 -0.6608 -0.5949
7.8490 -0.0158 0.2728 -0.4330 -0.2382 0.8694
-0.3624 8.0474 -7.5290 -0.7006 -0.1651 -0.6942
5.3302 6.1380 -7.7655 -0.9832 -0.1814 -0.0191
-4.3264 -1.8409 10.3193 0.9532 -0.2835 0.1055
0.3998 3.9400 -10.0041 -0.7728 0.2316 -0.5909
5.4388 0.9813 -9.7724 -0.9561 0.2838 0.0729
7.5527 -1.5234 -6.6419 -0.8036 0.2368 0.5461
